data_7034489
loop_
_publ_author_name
'Zhang, Shao-Liang'
'Zhao, Xin-Hua'
'Wang, Xin-Yi'

_publ_section_title
;
 Syntheses, structures, and magnetic properties of three new cyano-bridged
 complexes based on the [Mn(CN)6](3-) building block.
;
_journal_issue 34
_journal_name_full 'Dalton transactions (Cambridge, England : 2003)'
_journal_page_first 15189
_journal_page_last 15197
_journal_paper_doi 10.1039/c5dt00038f
_journal_volume 44
_journal_year 2015
_chemical_formula_moiety 'C36 H52 N12 O13 Cl Mn3'
_chemical_formula_sum 'C36 H52 Cl Mn3 N12 O13'
_chemical_formula_weight 1061.17
_chemical_melting_point ?
_chemical_name_common MnN3O2-Mn(CN)6
_chemical_name_systematic
; 
 ? 
;
_space_group_IT_number 15
_symmetry_cell_setting monoclinic
_symmetry_space_group_name_Hall '-C 2yc'
_symmetry_space_group_name_H-M 'C 1 2/c 1'
_atom_sites_solution_hydrogens geom
_atom_sites_solution_primary direct
_atom_sites_solution_secondary difmap
_audit_creation_method SHELXL-97
_audit_update_record
;
2015-01-06 deposited with the CCDC.
2015-03-18 downloaded from the CCDC.
;
_cell_angle_alpha 90.00
_cell_angle_beta 102.5730(10)
_cell_angle_gamma 90.00
_cell_formula_units_Z 8
_cell_length_a 39.847(3)
_cell_length_b 13.2542(11)
_cell_length_c 18.3527(14)
_cell_measurement_reflns_used 9901
_cell_measurement_temperature 120(2)
_cell_measurement_theta_max 27.43
_cell_measurement_theta_min 2.27
_cell_volume 9460.4(13)
_computing_cell_refinement 'Bruker SAINT'
_computing_data_collection 'Bruker APEX2'
_computing_data_reduction 'Bruker SAINT'
_computing_molecular_graphics Diamond
_computing_publication_material 'SHELXL-97 (Sheldrick, 2008)'
_computing_structure_refinement 'SHELXL-97 (Sheldrick, 2008)'
_computing_structure_solution 'SHELXS-97 (Sheldrick, 2008)'
_diffrn_ambient_temperature 120(2)
_diffrn_measured_fraction_theta_full 0.998
_diffrn_measured_fraction_theta_max 0.998
_diffrn_measurement_device_type 'Bruker ApexDuo'
_diffrn_measurement_method 'phi and omega scans'
_diffrn_radiation_monochromator graphite
_diffrn_radiation_source 'fine-focus sealed tube'
_diffrn_radiation_type MoK\a
_diffrn_radiation_wavelength 0.71073
_diffrn_reflns_av_R_equivalents 0.0436
_diffrn_reflns_av_sigmaI/netI 0.0416
_diffrn_reflns_limit_h_max 51
_diffrn_reflns_limit_h_min -51
_diffrn_reflns_limit_k_max 10
_diffrn_reflns_limit_k_min -17
_diffrn_reflns_limit_l_max 23
_diffrn_reflns_limit_l_min -20
_diffrn_reflns_number 31458
_diffrn_reflns_theta_full 27.57
_diffrn_reflns_theta_max 27.57
_diffrn_reflns_theta_min 1.92
_diffrn_standards_number 0
_exptl_absorpt_coefficient_mu 0.917
_exptl_absorpt_correction_T_max 0.9386
_exptl_absorpt_correction_T_min 0.8032
_exptl_absorpt_correction_type multi-scan
_exptl_absorpt_process_details 'SADABS: Bruker, 2000'
_exptl_crystal_colour 'red brown'
_exptl_crystal_density_diffrn 1.490
_exptl_crystal_density_meas ?
_exptl_crystal_density_method 'not measured'
_exptl_crystal_description block
_exptl_crystal_F_000 4384
_exptl_crystal_preparation 'Magnetic properties'
_exptl_crystal_size_max 0.25
_exptl_crystal_size_mid 0.13
_exptl_crystal_size_min 0.07
_refine_diff_density_max 0.760
_refine_diff_density_min -0.474
_refine_diff_density_rms 0.062
_refine_ls_extinction_method none
_refine_ls_goodness_of_fit_ref 1.037
_refine_ls_hydrogen_treatment mixed
_refine_ls_matrix_type full
_refine_ls_number_parameters 592
_refine_ls_number_reflns 10925
_refine_ls_number_restraints 0
_refine_ls_restrained_S_all 1.037
_refine_ls_R_factor_all 0.0522
_refine_ls_R_factor_gt 0.0398
_refine_ls_shift/su_max 0.001
_refine_ls_shift/su_mean 0.000
_refine_ls_structure_factor_coef Fsqd
_refine_ls_weighting_details 'calc w=1/[\s^2^(Fo^2^)+(0.0738P)^2^+0.0000P] where P=(Fo^2^+2Fc^2^)/3'
_refine_ls_weighting_scheme calc
_refine_ls_wR_factor_gt 0.1177
_refine_ls_wR_factor_ref 0.1244
_reflns_number_gt 8254
_reflns_number_total 10925
_reflns_threshold_expression >2sigma(I)
_cod_data_source_file c5dt00038f2.cif
_cod_data_source_block MnN3O2-Mn(CN)6
_cod_depositor_comments
;
The following automatic conversions were performed:

'_chemical_melting_point' value 'not measured' was changed to '?' -
the value is undefined or not given.

'_symmetry_cell_setting' value 'Monoclinic' changed to 'monoclinic'
according to
/usr/data/users/saulius/crontab/automatic-downloads/rss-feeds/RSC/lib/dictionaries/cif_core.dic
dictionary named 'cif_core.dic' version 2.4.2 from 2011-04-26.

'_exptl_crystal_density_meas' value 'not measured' was changed to '?'
- the value is perceived as not measured.

Automatic conversion script
Id: cif_fix_values 3105 2015-03-04 15:46:00Z robertas 

 Adding full bibliography for 7034489--7034491.cif.
;
_cod_original_cell_volume 9460.3(13)
_cod_original_sg_symbol_H-M C2/c
_cod_database_code 7034489

loop_
_symmetry_equiv_pos_as_xyz
'x, y, z'
'-x, y, -z+1/2'
'x+1/2, y+1/2, z'
'-x+1/2, y+1/2, -z+1/2'
'-x, -y, -z'
'x, -y, z-1/2'
'-x+1/2, -y+1/2, -z'
'x+1/2, -y+1/2, z-1/2'

loop_
_atom_site_label
_atom_site_type_symbol
_atom_site_fract_x
_atom_site_fract_y
_atom_site_fract_z
_atom_site_U_iso_or_equiv
_atom_site_adp_type
_atom_site_occupancy
_atom_site_symmetry_multiplicity
_atom_site_calc_flag
_atom_site_refinement_flags
Mn1 Mn 0.0000 0.73621(3) 0.2500 0.03020(11) Uani 1 2 d S
Mn2 Mn 0.058500(9) 0.73728(3) 0.535650(18) 0.03848(11) Uani 1 1 d .
Mn3 Mn 0.2500 0.7500 0.5000 0.02782(11) Uani 1 2 d S
Mn4 Mn 0.203960(8) 0.64866(2) 0.212790(16) 0.03246(10) Uani 1 1 d .
Cl1 Cl 0.121660(19) 0.25753(6) 0.44477(4) 0.05871(19) Uani 1 1 d .
O1 O 0.08208(4) 0.58580(15) 0.51403(9) 0.0550(5) Uani 1 1 d .
O2 O 0.10459(5) 0.76959(16) 0.48645(10) 0.0549(5) Uani 1 1 d .
O3 O 0.09687(5) 0.74850(17) 0.64709(10) 0.0656(6) Uani 1 1 d .
H3C H 0.0992 0.8053 0.6691 0.079 Uiso 1 1 d R
H3D H 0.0921 0.7049 0.6773 0.079 Uiso 1 1 d R
O4 O 0.20291(4) 0.49130(13) 0.26222(9) 0.0479(4) Uani 1 1 d .
O5 O 0.15274(5) 0.63167(14) 0.24754(10) 0.0522(4) Uani 1 1 d .
O6 O 0.17352(4) 0.58086(13) 0.10387(8) 0.0464(4) Uani 1 1 d .
H6C H 0.1828 0.5394 0.0793 0.056 Uiso 1 1 d R
H6D H 0.1632 0.6228 0.0691 0.056 Uiso 1 1 d R
O7 O 0.15305(8) 0.2543(3) 0.4941(2) 0.1315(13) Uani 1 1 d .
O8 O 0.11631(12) 0.1785(4) 0.3990(3) 0.188(2) Uani 1 1 d .
O9 O 0.09741(15) 0.2568(6) 0.4845(4) 0.267(4) Uani 1 1 d .
O10 O 0.11923(18) 0.3425(4) 0.4065(3) 0.256(3) Uani 1 1 d .
O11 O 0.10348(8) 0.0670(2) 0.23987(17) 0.1225(11) Uani 1 1 d .
H11E H 0.0900 0.0179 0.2423 0.147 Uiso 1 1 d R
H11F H 0.1073 0.0978 0.2815 0.147 Uiso 1 1 d R
O12 O 0.08244(6) 0.62885(16) 0.75761(10) 0.0717(6) Uani 1 1 d .
H12F H 0.0936 0.6393 0.8020 0.086 Uiso 1 1 d R
H12G H 0.0748 0.5688 0.7550 0.086 Uiso 1 1 d R
O13 O 0.17332(13) 0.7913(4) 0.6550(3) 0.214(2) Uani 1 1 d .
H13C H 0.1521 0.7803 0.6527 0.257 Uiso 1 1 d R
H13D H 0.1756 0.8143 0.6132 0.257 Uiso 1 1 d R
N1 N 0.02354(5) 0.72881(16) 0.42441(10) 0.0441(5) Uani 1 1 d .
N2 N 0.05780(6) 0.57354(18) 0.25364(12) 0.0538(5) Uani 1 1 d .
N3 N 0.05720(6) 0.90134(18) 0.25280(12) 0.0534(6) Uani 1 1 d .
N4 N 0.03126(5) 0.61600(16) 0.58541(10) 0.0404(4) Uani 1 1 d .
N5 N 0.02088(5) 0.81034(16) 0.59050(10) 0.0400(4) Uani 1 1 d .
N6 N 0.06237(5) 0.90562(17) 0.52518(11) 0.0477(5) Uani 1 1 d .
N7 N 0.22872(5) 0.70080(16) 0.32771(10) 0.0444(5) Uani 1 1 d .
N8 N 0.18406(6) 0.8839(2) 0.48497(17) 0.0777(8) Uani 1 1 d .
N9 N 0.29392(6) 0.93780(17) 0.47200(12) 0.0529(5) Uani 1 1 d .
N10 N 0.17359(5) 0.79125(16) 0.18304(11) 0.0441(5) Uani 1 1 d .
N11 N 0.23034(5) 0.74486(14) 0.14416(10) 0.0360(4) Uani 1 1 d .
N12 N 0.24876(5) 0.56481(15) 0.18762(10) 0.0391(4) Uani 1 1 d .
C1 C 0.01336(6) 0.73286(17) 0.36109(12) 0.0353(5) Uani 1 1 d .
C2 C 0.03666(6) 0.63237(18) 0.25126(12) 0.0383(5) Uani 1 1 d .
C3 C 0.03620(6) 0.84182(18) 0.25082(12) 0.0385(5) Uani 1 1 d .
C4 C -0.01890(8) 0.5680(2) 0.63621(17) 0.0626(8) Uani 1 1 d .
H4A H -0.0117 0.5001 0.6295 0.094 Uiso 1 1 calc R
H4B H -0.0416 0.5784 0.6065 0.094 Uiso 1 1 calc R
H4C H -0.0190 0.5790 0.6879 0.094 Uiso 1 1 calc R
C5 C 0.00543(6) 0.6403(2) 0.61233(12) 0.0427(5) Uani 1 1 d .
C6 C 0.04137(7) 0.5130(2) 0.57483(14) 0.0517(6) Uani 1 1 d .
H6A H 0.0268 0.4853 0.5299 0.062 Uiso 1 1 calc R
H6B H 0.0385 0.4720 0.6168 0.062 Uiso 1 1 calc R
C7 C 0.07819(7) 0.5103(2) 0.56827(15) 0.0577(7) Uani 1 1 d .
H7A H 0.0933 0.5250 0.6161 0.069 Uiso 1 1 calc R
H7B H 0.0839 0.4441 0.5520 0.069 Uiso 1 1 calc R
C8 C 0.11631(7) 0.5958(3) 0.50235(18) 0.0688(9) Uani 1 1 d .
H8A H 0.1232 0.5348 0.4802 0.083 Uiso 1 1 calc R
H8B H 0.1324 0.6080 0.5493 0.083 Uiso 1 1 calc R
C9 C 0.11561(8) 0.6834(3) 0.45084(16) 0.0669(8) Uani 1 1 d .
H9A H 0.1383 0.6950 0.4414 0.080 Uiso 1 1 calc R
H9B H 0.0998 0.6704 0.4036 0.080 Uiso 1 1 calc R
C10 C 0.09900(7) 0.8578(2) 0.44123(14) 0.0574(7) Uani 1 1 d .
H10A H 0.0806 0.8466 0.3978 0.069 Uiso 1 1 calc R
H10B H 0.1197 0.8754 0.4244 0.069 Uiso 1 1 calc R
C11 C 0.08948(7) 0.9410(3) 0.48845(15) 0.0623(8) Uani 1 1 d .
H11A H 0.1095 0.9612 0.5258 0.075 Uiso 1 1 calc R
H11B H 0.0814 0.9991 0.4575 0.075 Uiso 1 1 calc R
C12 C 0.04829(8) 1.0761(2) 0.56288(16) 0.0649(8) Uani 1 1 d .
H12A H 0.0635 1.0938 0.6093 0.097 Uiso 1 1 calc R
H12B H 0.0261 1.1058 0.5606 0.097 Uiso 1 1 calc R
H12C H 0.0576 1.1006 0.5221 0.097 Uiso 1 1 calc R
C13 C 0.04478(7) 0.9642(2) 0.55761(13) 0.0486(6) Uani 1 1 d .
C14 C 0.01969(6) 0.9106(2) 0.59415(12) 0.0450(6) Uani 1 1 d .
C15 C -0.00375(7) 0.9568(2) 0.62989(14) 0.0557(7) Uani 1 1 d .
H15 H -0.0048 1.0268 0.6328 0.067 Uiso 1 1 calc R
C16 C -0.02509(7) 0.8982(2) 0.66039(15) 0.0602(8) Uani 1 1 d .
H16 H -0.0406 0.9283 0.6848 0.072 Uiso 1 1 calc R
C17 C -0.02392(7) 0.7951(2) 0.65546(14) 0.0547(7) Uani 1 1 d .
H17 H -0.0389 0.7550 0.6754 0.066 Uiso 1 1 calc R
C18 C -0.00005(6) 0.75184(19) 0.62025(12) 0.0418(6) Uani 1 1 d .
C19 C 0.23697(6) 0.71902(17) 0.38996(11) 0.0344(5) Uani 1 1 d .
C20 C 0.20781(6) 0.83522(19) 0.48995(14) 0.0444(6) Uani 1 1 d .
C21 C 0.27775(6) 0.86979(17) 0.48172(11) 0.0359(5) Uani 1 1 d .
C22 C 0.16392(10) 0.9484(3) 0.1117(2) 0.0862(11) Uani 1 1 d .
H22A H 0.1574 0.9449 0.0582 0.129 Uiso 1 1 calc R
H22B H 0.1782 1.0065 0.1261 0.129 Uiso 1 1 calc R
H22C H 0.1437 0.9536 0.1319 0.129 Uiso 1 1 calc R
C23 C 0.18331(7) 0.85553(19) 0.14094(13) 0.0474(6) Uani 1 1 d .
C24 C 0.14042(7) 0.7978(2) 0.20513(16) 0.0609(8) Uani 1 1 d .
H24A H 0.1220 0.7805 0.1632 0.073 Uiso 1 1 calc R
H24B H 0.1367 0.8662 0.2205 0.073 Uiso 1 1 calc R
C25 C 0.14052(8) 0.7262(2) 0.26862(17) 0.0623(8) Uani 1 1 d .
H25A H 0.1555 0.7510 0.3140 0.075 Uiso 1 1 calc R
H25B H 0.1175 0.7189 0.2774 0.075 Uiso 1 1 calc R
C26 C 0.15429(7) 0.5522(2) 0.30125(16) 0.0622(8) Uani 1 1 d .
H26A H 0.1315 0.5368 0.3087 0.075 Uiso 1 1 calc R
H26B H 0.1687 0.5719 0.3488 0.075 Uiso 1 1 calc R
C27 C 0.16922(7) 0.4627(2) 0.27021(16) 0.0605(7) Uani 1 1 d .
H27A H 0.1706 0.4056 0.3038 0.073 Uiso 1 1 calc R
H27B H 0.1550 0.4440 0.2222 0.073 Uiso 1 1 calc R
C28 C 0.21924(8) 0.41965(19) 0.22252(15) 0.0538(7) Uani 1 1 d .
H28A H 0.2053 0.4087 0.1728 0.065 Uiso 1 1 calc R
H28B H 0.2221 0.3556 0.2487 0.065 Uiso 1 1 calc R
C29 C 0.25379(7) 0.4626(2) 0.21794(15) 0.0550(7) Uani 1 1 d .
H29A H 0.2688 0.4642 0.2672 0.066 Uiso 1 1 calc R
H29B H 0.2644 0.4208 0.1859 0.066 Uiso 1 1 calc R
C30 C 0.30345(8) 0.5654(3) 0.1473(2) 0.0842(11) Uani 1 1 d .
H30A H 0.3127 0.5228 0.1891 0.126 Uiso 1 1 calc R
H30B H 0.3194 0.6188 0.1443 0.126 Uiso 1 1 calc R
H30C H 0.2996 0.5263 0.1022 0.126 Uiso 1 1 calc R
C31 C 0.27031(6) 0.6094(2) 0.15683(13) 0.0436(6) Uani 1 1 d .
C32 C 0.25999(6) 0.71299(19) 0.12883(12) 0.0400(5) Uani 1 1 d .
C33 C 0.27796(8) 0.7746(2) 0.08928(15) 0.0563(7) Uani 1 1 d .
H33 H 0.2987 0.7535 0.0791 0.068 Uiso 1 1 calc R
C34 C 0.26428(9) 0.8680(2) 0.06544(15) 0.0656(8) Uani 1 1 d .
H34 H 0.2762 0.9109 0.0398 0.079 Uiso 1 1 calc R
C35 C 0.23352(8) 0.8976(2) 0.07928(14) 0.0578(7) Uani 1 1 d .
H35 H 0.2239 0.9593 0.0618 0.069 Uiso 1 1 calc R
C36 C 0.21676(7) 0.83399(17) 0.11986(12) 0.0418(5) Uani 1 1 d .

loop_
_atom_site_aniso_label
_atom_site_aniso_U_11
_atom_site_aniso_U_22
_atom_site_aniso_U_33
_atom_site_aniso_U_23
_atom_site_aniso_U_13
_atom_site_aniso_U_12
Mn1 0.0334(2) 0.0315(2) 0.0237(2) 0.000 0.00179(17) 0.000
Mn2 0.03384(19) 0.0539(2) 0.02746(17) 0.00228(14) 0.00621(14) 0.00101(15)
Mn3 0.0325(2) 0.0286(2) 0.0220(2) -0.00208(16) 0.00510(17) -0.00337(17)
Mn4 0.03592(19) 0.03397(19) 0.02654(16) -0.00072(13) 0.00473(13) 0.00096(14)
Cl1 0.0521(4) 0.0676(5) 0.0517(4) 0.0020(3) 0.0009(3) -0.0046(3)
O1 0.0465(10) 0.0743(13) 0.0468(9) 0.0094(9) 0.0160(8) 0.0174(9)
O2 0.0414(10) 0.0838(14) 0.0419(9) 0.0102(9) 0.0146(8) 0.0028(9)
O3 0.0587(12) 0.0924(16) 0.0406(10) 0.0163(9) -0.0003(9) -0.0119(11)
O4 0.0548(10) 0.0437(10) 0.0443(9) 0.0054(8) 0.0086(8) -0.0050(8)
O5 0.0489(10) 0.0605(12) 0.0500(10) -0.0016(9) 0.0168(8) -0.0015(9)
O6 0.0488(10) 0.0481(10) 0.0379(8) -0.0111(8) -0.0001(7) 0.0082(8)
O7 0.090(2) 0.170(4) 0.111(2) 0.000(2) -0.0298(18) -0.006(2)
O8 0.174(4) 0.173(4) 0.190(4) -0.113(3) -0.021(3) 0.007(3)
O9 0.190(5) 0.356(10) 0.309(8) -0.065(6) 0.169(5) -0.029(5)
O10 0.395(8) 0.142(4) 0.164(4) 0.080(3) -0.084(5) -0.053(5)
O11 0.127(3) 0.107(2) 0.131(2) 0.0103(19) 0.0235(19) -0.051(2)
O12 0.1052(17) 0.0639(13) 0.0445(10) 0.0054(9) 0.0128(10) -0.0274(12)
O13 0.206(5) 0.174(5) 0.289(6) 0.096(5) 0.111(5) 0.062(4)
N1 0.0475(12) 0.0541(13) 0.0290(10) -0.0014(9) 0.0043(8) -0.0003(10)
N2 0.0501(13) 0.0535(13) 0.0575(13) 0.0024(11) 0.0115(10) 0.0112(11)
N3 0.0583(14) 0.0510(13) 0.0483(12) 0.0023(10) 0.0062(10) -0.0112(11)
N4 0.0397(11) 0.0508(12) 0.0301(9) 0.0021(8) 0.0064(8) 0.0006(9)
N5 0.0376(10) 0.0523(12) 0.0297(9) -0.0025(9) 0.0065(7) -0.0014(9)
N6 0.0455(12) 0.0560(13) 0.0396(10) 0.0023(10) 0.0050(9) -0.0110(10)
N7 0.0585(13) 0.0456(12) 0.0280(9) -0.0026(8) 0.0071(8) -0.0048(10)
N8 0.0459(15) 0.0652(17) 0.117(2) -0.0172(16) 0.0077(14) 0.0111(13)
N9 0.0640(14) 0.0459(12) 0.0523(12) -0.0011(10) 0.0202(11) -0.0151(11)
N10 0.0456(12) 0.0442(12) 0.0397(10) -0.0060(9) 0.0035(9) 0.0099(10)
N11 0.0423(11) 0.0360(10) 0.0279(9) -0.0010(7) 0.0033(8) -0.0016(8)
N12 0.0417(11) 0.0379(10) 0.0350(9) 0.0001(8) 0.0025(8) 0.0074(9)
C1 0.0355(12) 0.0372(12) 0.0310(11) 0.0013(9) 0.0028(9) 0.0009(9)
C2 0.0403(12) 0.0402(12) 0.0326(11) -0.0017(9) 0.0040(9) -0.0010(11)
C3 0.0420(13) 0.0398(13) 0.0313(11) 0.0015(9) 0.0025(9) 0.0001(11)
C4 0.0608(17) 0.0670(19) 0.0679(18) 0.0095(15) 0.0315(14) -0.0051(15)
C5 0.0432(13) 0.0549(15) 0.0293(11) 0.0041(10) 0.0066(9) -0.0019(11)
C6 0.0535(15) 0.0561(16) 0.0445(13) 0.0040(12) 0.0088(11) 0.0046(13)
C7 0.0596(17) 0.0617(18) 0.0506(14) 0.0078(13) 0.0095(12) 0.0189(14)
C8 0.0508(17) 0.090(2) 0.0711(19) 0.0058(18) 0.0258(14) 0.0225(16)
C9 0.0518(17) 0.101(3) 0.0551(16) -0.0019(17) 0.0272(13) 0.0090(17)
C10 0.0394(14) 0.088(2) 0.0453(14) 0.0158(14) 0.0098(11) -0.0081(14)
C11 0.0486(16) 0.079(2) 0.0566(16) 0.0111(15) 0.0045(12) -0.0220(15)
C12 0.081(2) 0.0560(17) 0.0538(16) -0.0063(14) 0.0064(14) -0.0141(16)
C13 0.0505(15) 0.0535(15) 0.0358(12) -0.0027(11) -0.0037(10) -0.0076(12)
C14 0.0455(14) 0.0535(15) 0.0319(11) -0.0081(11) -0.0004(10) -0.0022(12)
C15 0.0568(16) 0.0560(16) 0.0496(14) -0.0184(13) 0.0013(12) 0.0040(13)
C16 0.0536(17) 0.076(2) 0.0552(16) -0.0208(15) 0.0208(13) 0.0008(15)
C17 0.0497(15) 0.0731(19) 0.0451(14) -0.0107(14) 0.0188(12) -0.0039(14)
C18 0.0383(13) 0.0579(16) 0.0282(11) -0.0040(10) 0.0050(9) -0.0011(11)
C19 0.0389(12) 0.0349(11) 0.0284(11) -0.0008(9) 0.0050(9) -0.0062(9)
C20 0.0401(13) 0.0418(13) 0.0505(13) -0.0094(11) 0.0082(10) -0.0039(11)
C21 0.0418(12) 0.0373(12) 0.0288(10) -0.0018(9) 0.0081(9) -0.0035(10)
C22 0.092(3) 0.067(2) 0.094(2) 0.028(2) 0.008(2) 0.034(2)
C23 0.0553(15) 0.0396(13) 0.0412(13) 0.0002(11) -0.0031(11) 0.0068(12)
C24 0.0499(16) 0.0690(19) 0.0647(17) -0.0044(15) 0.0140(13) 0.0238(15)
C25 0.0508(17) 0.078(2) 0.0629(17) -0.0099(16) 0.0235(14) 0.0115(15)
C26 0.0574(17) 0.079(2) 0.0551(16) 0.0102(15) 0.0229(13) -0.0152(15)
C27 0.0602(17) 0.0585(17) 0.0625(17) 0.0136(14) 0.0129(13) -0.0181(14)
C28 0.0736(19) 0.0335(13) 0.0502(14) 0.0099(11) 0.0044(13) 0.0046(13)
C29 0.0635(17) 0.0436(14) 0.0558(15) 0.0106(12) 0.0083(13) 0.0192(13)
C30 0.0587(19) 0.093(3) 0.112(3) 0.011(2) 0.0420(19) 0.0244(19)
C31 0.0397(13) 0.0531(15) 0.0380(12) -0.0054(11) 0.0084(10) 0.0063(11)
C32 0.0421(13) 0.0480(14) 0.0299(10) -0.0045(10) 0.0077(9) -0.0059(11)
C33 0.0560(17) 0.0664(19) 0.0512(15) -0.0037(14) 0.0218(13) -0.0158(14)
C34 0.089(2) 0.0624(19) 0.0490(15) 0.0054(14) 0.0236(15) -0.0278(17)
C35 0.083(2) 0.0425(14) 0.0452(14) 0.0077(12) 0.0085(14) -0.0074(14)
C36 0.0571(15) 0.0335(12) 0.0303(11) 0.0007(9) -0.0007(10) -0.0020(11)

loop_
_atom_type_symbol
_atom_type_description
_atom_type_scat_dispersion_real
_atom_type_scat_dispersion_imag
_atom_type_scat_source
C C 0.0033 0.0016 'International Tables Vol C Tables 4.2.6.8 and 6.1.1.4'
H H 0.0000 0.0000 'International Tables Vol C Tables 4.2.6.8 and 6.1.1.4'
N N 0.0061 0.0033 'International Tables Vol C Tables 4.2.6.8 and 6.1.1.4'
O O 0.0106 0.0060 'International Tables Vol C Tables 4.2.6.8 and 6.1.1.4'
Cl Cl 0.1484 0.1585 'International Tables Vol C Tables 4.2.6.8 and 6.1.1.4'
Mn Mn 0.3368 0.7283 'International Tables Vol C Tables 4.2.6.8 and 6.1.1.4'

loop_
_geom_angle_atom_site_label_1
_geom_angle_atom_site_label_2
_geom_angle_atom_site_label_3
_geom_angle
_geom_angle_site_symmetry_1
_geom_angle_site_symmetry_3
C1 Mn1 C1 177.45(13) . 2
C1 Mn1 C2 91.62(9) . 2
C1 Mn1 C2 86.63(9) 2 2
C1 Mn1 C2 86.63(9) . .
C1 Mn1 C2 91.62(9) 2 .
C2 Mn1 C2 93.22(14) 2 .
C1 Mn1 C3 88.65(9) . .
C1 Mn1 C3 93.14(9) 2 .
C2 Mn1 C3 179.16(9) 2 .
C2 Mn1 C3 87.59(10) . .
C1 Mn1 C3 93.14(9) . 2
C1 Mn1 C3 88.65(9) 2 2
C2 Mn1 C3 87.59(10) 2 2
C2 Mn1 C3 179.16(10) . 2
C3 Mn1 C3 91.59(14) . 2
N5 Mn2 N1 95.14(7) . .
N5 Mn2 N4 72.01(7) . .
N1 Mn2 N4 94.37(7) . .
N5 Mn2 N6 70.67(8) . .
N1 Mn2 N6 90.72(8) . .
N4 Mn2 N6 142.63(8) . .
N5 Mn2 O2 142.48(8) . .
N1 Mn2 O2 92.54(7) . .
N4 Mn2 O2 143.82(8) . .
N6 Mn2 O2 72.57(8) . .
N5 Mn2 O3 87.22(7) . .
N1 Mn2 O3 176.85(7) . .
N4 Mn2 O3 88.33(7) . .
N6 Mn2 O3 88.10(8) . .
O2 Mn2 O3 84.33(7) . .
N5 Mn2 O1 144.18(7) . .
N1 Mn2 O1 89.73(7) . .
N4 Mn2 O1 72.24(7) . .
N6 Mn2 O1 144.88(7) . .
O2 Mn2 O1 72.33(7) . .
O3 Mn2 O1 89.56(7) . .
C20 Mn3 C20 180.000(1) . 7_566
C20 Mn3 C21 91.17(10) . .
C20 Mn3 C21 88.83(10) 7_566 .
C20 Mn3 C21 88.83(10) . 7_566
C20 Mn3 C21 91.17(10) 7_566 7_566
C21 Mn3 C21 180.00(11) . 7_566
C20 Mn3 C19 90.31(9) . 7_566
C20 Mn3 C19 89.69(9) 7_566 7_566
C21 Mn3 C19 88.58(8) . 7_566
C21 Mn3 C19 91.42(8) 7_566 7_566
C20 Mn3 C19 89.69(9) . .
C20 Mn3 C19 90.31(9) 7_566 .
C21 Mn3 C19 91.42(8) . .
C21 Mn3 C19 88.58(8) 7_566 .
C19 Mn3 C19 180.0 7_566 .
N11 Mn4 N7 101.08(7) . .
N11 Mn4 N12 70.67(7) . .
N7 Mn4 N12 98.07(7) . .
N11 Mn4 N10 70.99(7) . .
N7 Mn4 N10 94.19(7) . .
N12 Mn4 N10 141.30(8) . .
N11 Mn4 O5 141.45(7) . .
N7 Mn4 O5 90.27(7) . .
N12 Mn4 O5 144.42(7) . .
N10 Mn4 O5 71.53(8) . .
N11 Mn4 O4 143.76(7) . .
N7 Mn4 O4 87.13(7) . .
N12 Mn4 O4 73.25(7) . .
N10 Mn4 O4 144.22(7) . .
O5 Mn4 O4 72.71(7) . .
N11 Mn4 O6 87.48(6) . .
N7 Mn4 O6 171.40(7) . .
N12 Mn4 O6 85.37(6) . .
N10 Mn4 O6 87.88(6) . .
O5 Mn4 O6 82.46(6) . .
O4 Mn4 O6 86.33(6) . .
O10 Cl1 O8 110.7(4) . .
O10 Cl1 O9 108.7(5) . .
O8 Cl1 O9 107.7(4) . .
O10 Cl1 O7 109.2(3) . .
O8 Cl1 O7 112.8(3) . .
O9 Cl1 O7 107.7(4) . .
C8 O1 C7 114.6(2) . .
C8 O1 Mn2 112.68(19) . .
C7 O1 Mn2 112.28(14) . .
C10 O2 C9 114.5(2) . .
C10 O2 Mn2 110.58(15) . .
C9 O2 Mn2 112.86(17) . .
Mn2 O3 H3C 117.9 . .
Mn2 O3 H3D 109.9 . .
H3C O3 H3D 108.1 . .
C27 O4 C28 114.5(2) . .
C27 O4 Mn4 112.44(16) . .
C28 O4 Mn4 110.71(13) . .
C25 O5 C26 115.1(2) . .
C25 O5 Mn4 111.62(16) . .
C26 O5 Mn4 110.96(15) . .
Mn4 O6 H6C 120.7 . .
Mn4 O6 H6D 117.5 . .
H6C O6 H6D 102.3 . .
H11E O11 H11F 108.3 . .
H12F O12 H12G 108.3 . .
H13C O13 H13D 108.4 . .
C1 N1 Mn2 161.4(2) . .
C5 N4 C6 124.1(2) . .
C5 N4 Mn2 118.63(18) . .
C6 N4 Mn2 116.60(15) . .
C14 N5 C18 121.7(2) . .
C14 N5 Mn2 119.78(16) . .
C18 N5 Mn2 118.54(17) . .
C13 N6 C11 123.6(2) . .
C13 N6 Mn2 120.60(17) . .
C11 N6 Mn2 115.26(19) . .
C19 N7 Mn4 168.51(19) . .
C23 N10 C24 122.9(2) . .
C23 N10 Mn4 119.62(17) . .
C24 N10 Mn4 116.92(18) . .
C36 N11 C32 121.3(2) . .
C36 N11 Mn4 119.47(17) . .
C32 N11 Mn4 119.17(15) . .
C31 N12 C29 123.4(2) . .
C31 N12 Mn4 120.53(16) . .
C29 N12 Mn4 115.57(16) . .
N1 C1 Mn1 174.7(2) . .
N2 C2 Mn1 178.5(2) . .
N3 C3 Mn1 178.5(2) . .
C5 C4 H4A 109.5 . .
C5 C4 H4B 109.5 . .
H4A C4 H4B 109.5 . .
C5 C4 H4C 109.5 . .
H4A C4 H4C 109.5 . .
H4B C4 H4C 109.5 . .
N4 C5 C4 125.5(3) . .
N4 C5 C18 115.6(2) . .
C4 C5 C18 119.0(2) . .
N4 C6 C7 109.8(2) . .
N4 C6 H6A 109.7 . .
C7 C6 H6A 109.7 . .
N4 C6 H6B 109.7 . .
C7 C6 H6B 109.7 . .
H6A C6 H6B 108.2 . .
O1 C7 C6 107.0(2) . .
O1 C7 H7A 110.3 . .
C6 C7 H7A 110.3 . .
O1 C7 H7B 110.3 . .
C6 C7 H7B 110.3 . .
H7A C7 H7B 108.6 . .
O1 C8 C9 106.2(2) . .
O1 C8 H8A 110.5 . .
C9 C8 H8A 110.5 . .
O1 C8 H8B 110.5 . .
C9 C8 H8B 110.5 . .
H8A C8 H8B 108.7 . .
O2 C9 C8 107.3(2) . .
O2 C9 H9A 110.3 . .
C8 C9 H9A 110.3 . .
O2 C9 H9B 110.3 . .
C8 C9 H9B 110.3 . .
H9A C9 H9B 108.5 . .
O2 C10 C11 107.1(2) . .
O2 C10 H10A 110.3 . .
C11 C10 H10A 110.3 . .
O2 C10 H10B 110.3 . .
C11 C10 H10B 110.3 . .
H10A C10 H10B 108.6 . .
N6 C11 C10 109.5(2) . .
N6 C11 H11A 109.8 . .
C10 C11 H11A 109.8 . .
N6 C11 H11B 109.8 . .
C10 C11 H11B 109.8 . .
H11A C11 H11B 108.2 . .
C13 C12 H12A 109.5 . .
C13 C12 H12B 109.5 . .
H12A C12 H12B 109.5 . .
C13 C12 H12C 109.5 . .
H12A C12 H12C 109.5 . .
H12B C12 H12C 109.5 . .
N6 C13 C12 125.6(3) . .
N6 C13 C14 114.1(2) . .
C12 C13 C14 120.3(3) . .
N5 C14 C15 119.8(2) . .
N5 C14 C13 114.6(2) . .
C15 C14 C13 125.6(3) . .
C16 C15 C14 119.0(3) . .
C16 C15 H15 120.5 . .
C14 C15 H15 120.5 . .
C15 C16 C17 120.6(3) . .
C15 C16 H16 119.7 . .
C17 C16 H16 119.7 . .
C16 C17 C18 118.7(3) . .
C16 C17 H17 120.7 . .
C18 C17 H17 120.7 . .
N5 C18 C17 120.2(2) . .
N5 C18 C5 114.4(2) . .
C17 C18 C5 125.5(2) . .
N7 C19 Mn3 178.2(2) . .
N8 C20 Mn3 179.3(3) . .
N9 C21 Mn3 179.1(2) . .
C23 C22 H22A 109.5 . .
C23 C22 H22B 109.5 . .
H22A C22 H22B 109.5 . .
C23 C22 H22C 109.5 . .
H22A C22 H22C 109.5 . .
H22B C22 H22C 109.5 . .
N10 C23 C22 124.9(3) . .
N10 C23 C36 116.0(2) . .
C22 C23 C36 119.1(3) . .
N10 C24 C25 109.1(2) . .
N10 C24 H24A 109.9 . .
C25 C24 H24A 109.9 . .
N10 C24 H24B 109.9 . .
C25 C24 H24B 109.9 . .
H24A C24 H24B 108.3 . .
O5 C25 C24 106.7(2) . .
O5 C25 H25A 110.4 . .
C24 C25 H25A 110.4 . .
O5 C25 H25B 110.4 . .
C24 C25 H25B 110.4 . .
H25A C25 H25B 108.6 . .
O5 C26 C27 106.4(2) . .
O5 C26 H26A 110.5 . .
C27 C26 H26A 110.5 . .
O5 C26 H26B 110.5 . .
C27 C26 H26B 110.5 . .
H26A C26 H26B 108.6 . .
O4 C27 C26 106.8(2) . .
O4 C27 H27A 110.4 . .
C26 C27 H27A 110.4 . .
O4 C27 H27B 110.4 . .
C26 C27 H27B 110.4 . .
H27A C27 H27B 108.6 . .
O4 C28 C29 107.3(2) . .
O4 C28 H28A 110.2 . .
C29 C28 H28A 110.2 . .
O4 C28 H28B 110.2 . .
C29 C28 H28B 110.2 . .
H28A C28 H28B 108.5 . .
N12 C29 C28 108.7(2) . .
N12 C29 H29A 110.0 . .
C28 C29 H29A 110.0 . .
N12 C29 H29B 110.0 . .
C28 C29 H29B 110.0 . .
H29A C29 H29B 108.3 . .
C31 C30 H30A 109.5 . .
C31 C30 H30B 109.5 . .
H30A C30 H30B 109.5 . .
C31 C30 H30C 109.5 . .
H30A C30 H30C 109.5 . .
H30B C30 H30C 109.5 . .
N12 C31 C30 125.0(3) . .
N12 C31 C32 114.7(2) . .
C30 C31 C32 120.3(2) . .
N11 C32 C33 120.1(2) . .
N11 C32 C31 114.0(2) . .
C33 C32 C31 125.9(2) . .
C34 C33 C32 118.6(3) . .
C34 C33 H33 120.7 . .
C32 C33 H33 120.7 . .
C35 C34 C33 120.4(3) . .
C35 C34 H34 119.8 . .
C33 C34 H34 119.8 . .
C34 C35 C36 118.9(3) . .
C34 C35 H35 120.6 . .
C36 C35 H35 120.6 . .
N11 C36 C35 120.6(3) . .
N11 C36 C23 113.7(2) . .
C35 C36 C23 125.7(2) . .

loop_
_geom_bond_atom_site_label_1
_geom_bond_atom_site_label_2
_geom_bond_distance
_geom_bond_site_symmetry_2
Mn1 C1 1.992(2) .
Mn1 C1 1.992(2) 2
Mn1 C2 2.003(2) 2
Mn1 C2 2.003(2) .
Mn1 C3 2.008(2) .
Mn1 C3 2.008(2) 2
Mn2 N5 2.2034(19) .
Mn2 N1 2.2097(19) .
Mn2 N4 2.242(2) .
Mn2 N6 2.248(2) .
Mn2 O2 2.2569(18) .
Mn2 O3 2.2762(18) .
Mn2 O1 2.2877(19) .
Mn3 C20 2.000(3) .
Mn3 C20 2.000(3) 7_566
Mn3 C21 2.004(2) .
Mn3 C21 2.004(2) 7_566
Mn3 C19 2.015(2) 7_566
Mn3 C19 2.015(2) .
Mn4 N11 2.2121(19) .
Mn4 N7 2.2346(18) .
Mn4 N12 2.2348(19) .
Mn4 N10 2.246(2) .
Mn4 O5 2.2781(17) .
Mn4 O4 2.2784(17) .
Mn4 O6 2.2845(15) .
Cl1 O10 1.319(4) .
Cl1 O8 1.331(4) .
Cl1 O9 1.331(5) .
Cl1 O7 1.376(3) .
O1 C8 1.432(3) .
O1 C7 1.444(3) .
O2 C10 1.423(3) .
O2 C9 1.432(4) .
O3 H3C 0.8499 .
O3 H3D 0.8499 .
O4 C27 1.433(3) .
O4 C28 1.436(3) .
O5 C25 1.427(3) .
O5 C26 1.435(3) .
O6 H6C 0.8462 .
O6 H6D 0.8776 .
O11 H11E 0.8500 .
O11 H11F 0.8499 .
O12 H12F 0.8501 .
O12 H12G 0.8500 .
O13 H13C 0.8500 .
O13 H13D 0.8498 .
N1 C1 1.146(3) .
N2 C2 1.142(3) .
N3 C3 1.145(3) .
N4 C5 1.276(3) .
N4 C6 1.449(3) .
N5 C14 1.332(3) .
N5 C18 1.339(3) .
N6 C13 1.277(3) .
N6 C11 1.469(3) .
N7 C19 1.144(3) .
N8 C20 1.133(3) .
N9 C21 1.144(3) .
N10 C23 1.266(3) .
N10 C24 1.467(3) .
N11 C36 1.335(3) .
N11 C32 1.341(3) .
N12 C31 1.272(3) .
N12 C29 1.461(3) .
C4 C5 1.496(4) .
C4 H4A 0.9600 .
C4 H4B 0.9600 .
C4 H4C 0.9600 .
C5 C18 1.506(3) .
C6 C7 1.498(4) .
C6 H6A 0.9700 .
C6 H6B 0.9700 .
C7 H7A 0.9700 .
C7 H7B 0.9700 .
C8 C9 1.494(5) .
C8 H8A 0.9700 .
C8 H8B 0.9700 .
C9 H9A 0.9700 .
C9 H9B 0.9700 .
C10 C11 1.501(4) .
C10 H10A 0.9700 .
C10 H10B 0.9700 .
C11 H11A 0.9700 .
C11 H11B 0.9700 .
C12 C13 1.490(4) .
C12 H12A 0.9600 .
C12 H12B 0.9600 .
C12 H12C 0.9600 .
C13 C14 1.499(4) .
C14 C15 1.395(4) .
C15 C16 1.360(4) .
C15 H15 0.9300 .
C16 C17 1.371(4) .
C16 H16 0.9300 .
C17 C18 1.385(4) .
C17 H17 0.9300 .
C22 C23 1.490(4) .
C22 H22A 0.9600 .
C22 H22B 0.9600 .
C22 H22C 0.9600 .
C23 C36 1.494(4) .
C24 C25 1.503(4) .
C24 H24A 0.9700 .
C24 H24B 0.9700 .
C25 H25A 0.9700 .
C25 H25B 0.9700 .
C26 C27 1.494(4) .
C26 H26A 0.9700 .
C26 H26B 0.9700 .
C27 H27A 0.9700 .
C27 H27B 0.9700 .
C28 C29 1.509(4) .
C28 H28A 0.9700 .
C28 H28B 0.9700 .
C29 H29A 0.9700 .
C29 H29B 0.9700 .
C30 C31 1.488(4) .
C30 H30A 0.9600 .
C30 H30B 0.9600 .
C30 H30C 0.9600 .
C31 C32 1.492(4) .
C32 C33 1.390(4) .
C33 C34 1.385(4) .
C33 H33 0.9300 .
C34 C35 1.362(4) .
C34 H34 0.9300 .
C35 C36 1.389(4) .
C35 H35 0.9300 .
